data_7206873
loop_
_publ_author_name
'Solanko, Katarzyna A.'
'Bond., Andrew D.'

_publ_section_title
;
 Influence of impurities on the crystallisation of 5-X-aspirin and
 5-X-aspirin anhydride polymorphs (X = Cl, Br, Me)
;
_journal_issue 23
_journal_name_full CrystEngComm
_journal_page_first 6991
_journal_paper_doi 10.1039/c1ce06065a
_journal_volume 13
_journal_year 2011
_chemical_formula_moiety 'C20 H18 O7'
_chemical_formula_sum 'C20 H18 O7'
_chemical_formula_weight 370.34
_chemical_name_common '5-Me-aspirin anhydride (form I)'
_space_group_IT_number 2
_symmetry_cell_setting triclinic
_symmetry_space_group_name_Hall '-P 1'
_symmetry_space_group_name_H-M 'P -1'
_atom_sites_solution_hydrogens geom
_atom_sites_solution_primary direct
_atom_sites_solution_secondary difmap
_cell_angle_alpha 95.485(7)
_cell_angle_beta 109.352(7)
_cell_angle_gamma 117.882(4)
_cell_formula_units_Z 2
_cell_length_a 9.9176(9)
_cell_length_b 9.9757(10)
_cell_length_c 11.5419(17)
_cell_measurement_reflns_used 2144
_cell_measurement_temperature 150(2)
_cell_measurement_theta_max 24.63
_cell_measurement_theta_min 2.42
_cell_volume 908.3(2)
_computing_cell_refinement 'SAINT v.7.68a (Bruker, 2010)'
_computing_data_collection 'APEX2 v2010.1-2 (Bruker, 2010)'
_computing_data_reduction SAINT
_computing_molecular_graphics SHELXTL
_computing_publication_material SHELXTL
_computing_structure_refinement SHELXTL
_computing_structure_solution 'SHELXTL v.6.12 (Sheldrick, 2008)'
_diffrn_ambient_temperature 150(2)
_diffrn_measured_fraction_theta_full 0.972
_diffrn_measured_fraction_theta_max 0.972
_diffrn_measurement_device_type 'Bruker Nonius X8APEX-II CCD'
_diffrn_measurement_method '\w and \f scans'
_diffrn_radiation_monochromator graphite
_diffrn_radiation_source 'fine-focus sealed tube'
_diffrn_radiation_type MoK\a
_diffrn_radiation_wavelength 0.71073
_diffrn_reflns_av_R_equivalents 0.0424
_diffrn_reflns_av_sigmaI/netI 0.0620
_diffrn_reflns_limit_h_max 11
_diffrn_reflns_limit_h_min -11
_diffrn_reflns_limit_k_max 11
_diffrn_reflns_limit_k_min -11
_diffrn_reflns_limit_l_max 13
_diffrn_reflns_limit_l_min -13
_diffrn_reflns_number 10529
_diffrn_reflns_theta_full 25.23
_diffrn_reflns_theta_max 25.23
_diffrn_reflns_theta_min 3.55
_diffrn_standards_number 0
_exptl_absorpt_coefficient_mu 0.103
_exptl_absorpt_correction_T_max 0.990
_exptl_absorpt_correction_T_min 0.857
_exptl_absorpt_correction_type multi-scan
_exptl_absorpt_process_details 'SADABS (Sheldrick, 2008)'
_exptl_crystal_colour colourless
_exptl_crystal_density_diffrn 1.354
_exptl_crystal_density_method 'not measured'
_exptl_crystal_description block
_exptl_crystal_F_000 388
_exptl_crystal_size_max 0.20
_exptl_crystal_size_mid 0.20
_exptl_crystal_size_min 0.10
_refine_diff_density_max 0.219
_refine_diff_density_min -0.216
_refine_diff_density_rms 0.046
_refine_ls_extinction_method none
_refine_ls_goodness_of_fit_ref 1.003
_refine_ls_hydrogen_treatment constr
_refine_ls_matrix_type full
_refine_ls_number_parameters 248
_refine_ls_number_reflns 3189
_refine_ls_number_restraints 0
_refine_ls_restrained_S_all 1.003
_refine_ls_R_factor_all 0.0930
_refine_ls_R_factor_gt 0.0454
_refine_ls_shift/su_max 0.008
_refine_ls_shift/su_mean 0.000
_refine_ls_structure_factor_coef Fsqd
_refine_ls_weighting_details 'calc w=1/[\s^2^(Fo^2^)+(0.0443P)^2^+0.3120P] where P=(Fo^2^+2Fc^2^)/3'
_refine_ls_weighting_scheme calc
_refine_ls_wR_factor_gt 0.0950
_refine_ls_wR_factor_ref 0.1132
_reflns_number_gt 1997
_reflns_number_total 3189
_reflns_threshold_expression I>2\s(I)
_cod_data_source_file c1ce06065a.txt
_cod_data_source_block 5-Me-AA_I
_cod_original_cell_volume 908.32(18)
_cod_database_code 7206873

loop_
_symmetry_equiv_pos_as_xyz
'x, y, z'
'-x, -y, -z'

loop_
_atom_site_label
_atom_site_type_symbol
_atom_site_fract_x
_atom_site_fract_y
_atom_site_fract_z
_atom_site_U_iso_or_equiv
_atom_site_adp_type
_atom_site_occupancy
_atom_site_symmetry_multiplicity
_atom_site_calc_flag
_atom_site_refinement_flags
O1 O 0.41766(19) 0.48960(19) 0.25136(15) 0.0287(4) Uani 1 1 d .
O2 O 0.2675(2) 0.5788(2) 0.13242(16) 0.0361(5) Uani 1 1 d .
O3 O 0.37898(19) 0.71817(18) -0.03741(14) 0.0311(4) Uani 1 1 d .
O4 O 0.4566(2) 0.9277(2) 0.11909(17) 0.0403(5) Uani 1 1 d .
O5 O 0.1859(2) 0.2823(2) 0.24750(15) 0.0337(4) Uani 1 1 d .
O6 O 0.04442(18) 0.34045(18) 0.39865(15) 0.0274(4) Uani 1 1 d .
O7 O 0.1573(2) 0.2153(2) 0.50521(17) 0.0396(5) Uani 1 1 d .
C1 C 0.5324(3) 0.6440(3) 0.1286(2) 0.0245(6) Uani 1 1 d .
C2 C 0.5248(3) 0.7180(3) 0.0318(2) 0.0274(6) Uani 1 1 d .
C3 C 0.6526(3) 0.7800(3) -0.0062(2) 0.0334(6) Uani 1 1 d .
H3A H 0.6458 0.8305 -0.0718 0.040 Uiso 1 1 calc R
C4 C 0.7921(3) 0.7688(3) 0.0515(2) 0.0355(7) Uani 1 1 d .
H4A H 0.8807 0.8126 0.0250 0.043 Uiso 1 1 calc R
C5 C 0.8054(3) 0.6949(3) 0.1475(2) 0.0305(6) Uani 1 1 d .
C6 C 0.6738(3) 0.6344(3) 0.1845(2) 0.0277(6) Uani 1 1 d .
H6A H 0.6808 0.5845 0.2505 0.033 Uiso 1 1 calc R
C7 C 0.3921(3) 0.5722(3) 0.1672(2) 0.0273(6) Uani 1 1 d .
C8 C 0.3511(3) 0.8220(3) 0.0217(2) 0.0314(6) Uani 1 1 d .
C9 C 0.1767(3) 0.7824(3) -0.0530(3) 0.0412(7) Uani 1 1 d .
H9A H 0.1679 0.8734 -0.0270 0.062 Uiso 1 1 calc R
H9B H 0.0974 0.6901 -0.0363 0.062 Uiso 1 1 calc R
H9C H 0.1494 0.7575 -0.1451 0.062 Uiso 1 1 calc R
C10 C 0.2924(3) 0.4200(3) 0.2971(2) 0.0264(6) Uani 1 1 d .
C11 C 0.3194(3) 0.5286(3) 0.4101(2) 0.0247(6) Uani 1 1 d .
C12 C 0.4672(3) 0.6799(3) 0.4704(2) 0.0300(6) Uani 1 1 d .
H12A H 0.5490 0.7125 0.4366 0.036 Uiso 1 1 calc R
C13 C 0.4972(3) 0.7837(3) 0.5785(2) 0.0331(6) Uani 1 1 d .
C14 C 0.3776(3) 0.7327(3) 0.6276(2) 0.0345(6) Uani 1 1 d .
H14A H 0.3973 0.8009 0.7027 0.041 Uiso 1 1 calc R
C15 C 0.2296(3) 0.5840(3) 0.5689(2) 0.0312(6) Uani 1 1 d .
H15A H 0.1482 0.5514 0.6030 0.037 Uiso 1 1 calc R
C16 C 0.2014(3) 0.4840(3) 0.4610(2) 0.0258(6) Uani 1 1 d .
C17 C 0.0380(3) 0.2078(3) 0.4264(2) 0.0284(6) Uani 1 1 d .
C18 C -0.1306(3) 0.0625(3) 0.3468(3) 0.0404(7) Uani 1 1 d .
H18A H -0.1455 -0.0220 0.3877 0.061 Uiso 1 1 calc R
H18B H -0.1394 0.0277 0.2609 0.061 Uiso 1 1 calc R
H18C H -0.2183 0.0858 0.3394 0.061 Uiso 1 1 calc R
C19 C 0.9537(3) 0.6769(3) 0.2080(3) 0.0433(7) Uani 1 1 d .
H19A H 1.0366 0.7312 0.1741 0.065 Uiso 1 1 calc R
H19B H 0.9149 0.5637 0.1877 0.065 Uiso 1 1 calc R
H19C H 1.0058 0.7239 0.3016 0.065 Uiso 1 1 calc R
C20 C 0.6567(3) 0.9461(3) 0.6406(3) 0.0467(8) Uani 1 1 d .
H20A H 0.6376 1.0182 0.6869 0.070 Uiso 1 1 calc R
H20B H 0.6889 0.9872 0.5740 0.070 Uiso 1 1 calc R
H20C H 0.7474 0.9385 0.7012 0.070 Uiso 1 1 calc R

loop_
_atom_site_aniso_label
_atom_site_aniso_U_11
_atom_site_aniso_U_22
_atom_site_aniso_U_33
_atom_site_aniso_U_23
_atom_site_aniso_U_13
_atom_site_aniso_U_12
O1 0.0293(9) 0.0340(10) 0.0292(9) 0.0132(8) 0.0169(8) 0.0179(8)
O2 0.0304(10) 0.0442(11) 0.0410(11) 0.0211(9) 0.0174(9) 0.0221(9)
O3 0.0334(10) 0.0285(10) 0.0238(9) 0.0041(8) 0.0079(8) 0.0144(8)
O4 0.0402(11) 0.0314(11) 0.0344(11) -0.0022(9) 0.0077(9) 0.0160(9)
O5 0.0329(10) 0.0286(10) 0.0289(10) 0.0022(8) 0.0123(8) 0.0104(9)
O6 0.0227(9) 0.0230(9) 0.0311(10) 0.0064(8) 0.0094(8) 0.0101(8)
O7 0.0332(10) 0.0368(11) 0.0376(11) 0.0141(9) 0.0064(9) 0.0158(9)
C1 0.0268(14) 0.0180(13) 0.0205(13) 0.0009(11) 0.0100(11) 0.0068(11)
C2 0.0285(14) 0.0213(13) 0.0213(13) -0.0008(11) 0.0074(11) 0.0087(11)
C3 0.0374(16) 0.0247(14) 0.0265(14) 0.0026(11) 0.0150(13) 0.0082(13)
C4 0.0299(15) 0.0253(14) 0.0364(16) -0.0021(12) 0.0194(13) 0.0025(12)
C5 0.0277(14) 0.0235(14) 0.0294(14) -0.0011(12) 0.0127(12) 0.0070(12)
C6 0.0286(14) 0.0202(13) 0.0228(13) -0.0006(11) 0.0076(12) 0.0083(11)
C7 0.0315(15) 0.0220(13) 0.0210(13) 0.0033(11) 0.0079(12) 0.0117(12)
C8 0.0369(16) 0.0256(14) 0.0299(15) 0.0113(13) 0.0149(13) 0.0145(13)
C9 0.0422(16) 0.0390(16) 0.0385(16) 0.0129(13) 0.0118(14) 0.0221(14)
C10 0.0234(13) 0.0300(15) 0.0257(14) 0.0122(12) 0.0106(12) 0.0134(13)
C11 0.0244(13) 0.0243(14) 0.0247(13) 0.0072(11) 0.0092(11) 0.0132(12)
C12 0.0262(14) 0.0280(14) 0.0328(15) 0.0088(12) 0.0114(12) 0.0130(12)
C13 0.0277(14) 0.0262(14) 0.0328(15) 0.0011(12) 0.0052(12) 0.0116(12)
C14 0.0331(15) 0.0332(15) 0.0305(15) -0.0019(12) 0.0081(13) 0.0185(13)
C15 0.0282(14) 0.0345(15) 0.0321(15) 0.0072(12) 0.0138(12) 0.0175(13)
C16 0.0228(13) 0.0221(13) 0.0266(13) 0.0050(11) 0.0065(11) 0.0108(11)
C17 0.0321(15) 0.0293(15) 0.0242(14) 0.0072(11) 0.0142(12) 0.0153(12)
C18 0.0360(15) 0.0270(15) 0.0382(16) 0.0064(13) 0.0067(13) 0.0090(13)
C19 0.0280(15) 0.0380(16) 0.0507(18) 0.0026(14) 0.0168(14) 0.0100(13)
C20 0.0386(16) 0.0289(15) 0.0531(19) -0.0011(13) 0.0143(15) 0.0098(13)

loop_
_atom_type_symbol
_atom_type_description
_atom_type_scat_dispersion_real
_atom_type_scat_dispersion_imag
_atom_type_scat_source
C C 0.0033 0.0016 'International Tables Vol C Tables 4.2.6.8 and 6.1.1.4'
H H 0.0000 0.0000 'International Tables Vol C Tables 4.2.6.8 and 6.1.1.4'
O O 0.0106 0.0060 'International Tables Vol C Tables 4.2.6.8 and 6.1.1.4'

loop_
_geom_angle_atom_site_label_1
_geom_angle_atom_site_label_2
_geom_angle_atom_site_label_3
_geom_angle
C7 O1 C10 115.53(17)
C8 O3 C2 117.61(17)
C17 O6 C16 116.61(17)
C6 C1 C2 117.8(2)
C6 C1 C7 120.7(2)
C2 C1 C7 121.4(2)
C3 C2 C1 121.2(2)
C3 C2 O3 117.7(2)
C1 C2 O3 120.8(2)
C2 C3 C4 119.6(2)
C2 C3 H3A 120.2
C4 C3 H3A 120.2
C3 C4 C5 121.5(2)
C3 C4 H4A 119.2
C5 C4 H4A 119.2
C6 C5 C4 117.3(2)
C6 C5 C19 120.5(2)
C4 C5 C19 122.2(2)
C1 C6 C5 122.5(2)
C1 C6 H6A 118.8
C5 C6 H6A 118.8
O2 C7 O1 121.1(2)
O2 C7 C1 127.8(2)
O1 C7 C1 111.2(2)
O4 C8 O3 122.8(2)
O4 C8 C9 127.3(2)
O3 C8 C9 109.9(2)
C8 C9 H9A 109.5
C8 C9 H9B 109.5
H9A C9 H9B 109.5
C8 C9 H9C 109.5
H9A C9 H9C 109.5
H9B C9 H9C 109.5
O5 C10 O1 118.4(2)
O5 C10 C11 127.6(2)
O1 C10 C11 113.8(2)
C16 C11 C12 118.1(2)
C16 C11 C10 121.4(2)
C12 C11 C10 120.5(2)
C13 C12 C11 121.7(2)
C13 C12 H12A 119.2
C11 C12 H12A 119.2
C14 C13 C12 118.2(2)
C14 C13 C20 121.4(2)
C12 C13 C20 120.4(2)
C13 C14 C15 121.2(2)
C13 C14 H14A 119.4
C15 C14 H14A 119.4
C16 C15 C14 119.7(2)
C16 C15 H15A 120.2
C14 C15 H15A 120.2
C15 C16 C11 121.2(2)
C15 C16 O6 117.7(2)
C11 C16 O6 121.0(2)
O7 C17 O6 121.7(2)
O7 C17 C18 126.9(2)
O6 C17 C18 111.3(2)
C17 C18 H18A 109.5
C17 C18 H18B 109.5
H18A C18 H18B 109.5
C17 C18 H18C 109.5
H18A C18 H18C 109.5
H18B C18 H18C 109.5
C5 C19 H19A 109.5
C5 C19 H19B 109.5
H19A C19 H19B 109.5
C5 C19 H19C 109.5
H19A C19 H19C 109.5
H19B C19 H19C 109.5
C13 C20 H20A 109.5
C13 C20 H20B 109.5
H20A C20 H20B 109.5
C13 C20 H20C 109.5
H20A C20 H20C 109.5
H20B C20 H20C 109.5

loop_
_geom_bond_atom_site_label_1
_geom_bond_atom_site_label_2
_geom_bond_distance
O1 C7 1.368(3)
O1 C10 1.415(3)
O2 C7 1.201(3)
O3 C8 1.368(3)
O3 C2 1.402(3)
O4 C8 1.197(3)
O5 C10 1.193(3)
O6 C17 1.368(3)
O6 C16 1.402(3)
O7 C17 1.194(3)
C1 C6 1.389(3)
C1 C2 1.397(3)
C1 C7 1.480(3)
C2 C3 1.367(3)
C3 C4 1.385(4)
C3 H3A 0.950
C4 C5 1.392(4)
C4 H4A 0.950
C5 C6 1.390(3)
C5 C19 1.508(3)
C6 H6A 0.950
C8 C9 1.483(3)
C9 H9A 0.980
C9 H9B 0.980
C9 H9C 0.980
C10 C11 1.474(3)
C11 C16 1.390(3)
C11 C12 1.402(3)
C12 C13 1.392(3)
C12 H12A 0.950
C13 C14 1.386(3)
C13 C20 1.507(3)
C14 C15 1.388(3)
C14 H14A 0.950
C15 C16 1.377(3)
C15 H15A 0.950
C17 C18 1.484(3)
C18 H18A 0.980
C18 H18B 0.980
C18 H18C 0.980
C19 H19A 0.980
C19 H19B 0.980
C19 H19C 0.980
C20 H20A 0.980
C20 H20B 0.980
C20 H20C 0.980

loop_
_geom_torsion_atom_site_label_1
_geom_torsion_atom_site_label_2
_geom_torsion_atom_site_label_3
_geom_torsion_atom_site_label_4
_geom_torsion
C6 C1 C2 C3 -0.4(3)
C7 C1 C2 C3 -178.0(2)
C6 C1 C2 O3 173.71(19)
C7 C1 C2 O3 -3.9(3)
C8 O3 C2 C3 -108.4(2)
C8 O3 C2 C1 77.3(3)
C1 C2 C3 C4 0.3(3)
O3 C2 C3 C4 -174.0(2)
C2 C3 C4 C5 0.3(4)
C3 C4 C5 C6 -0.8(3)
C3 C4 C5 C19 177.9(2)
C2 C1 C6 C5 -0.1(3)
C7 C1 C6 C5 177.5(2)
C4 C5 C6 C1 0.7(3)
C19 C5 C6 C1 -178.0(2)
C10 O1 C7 O2 -2.5(3)
C10 O1 C7 C1 178.27(18)
C6 C1 C7 O2 175.6(2)
C2 C1 C7 O2 -6.8(4)
C6 C1 C7 O1 -5.2(3)
C2 C1 C7 O1 172.34(19)
C2 O3 C8 O4 12.3(3)
C2 O3 C8 C9 -168.0(2)
C7 O1 C10 O5 98.9(3)
C7 O1 C10 C11 -85.6(2)
O5 C10 C11 C16 -10.3(4)
O1 C10 C11 C16 174.69(19)
O5 C10 C11 C12 168.8(2)
O1 C10 C11 C12 -6.2(3)
C16 C11 C12 C13 0.3(4)
C10 C11 C12 C13 -178.9(2)
C11 C12 C13 C14 1.1(4)
C11 C12 C13 C20 -179.5(2)
C12 C13 C14 C15 -1.6(4)
C20 C13 C14 C15 178.9(2)
C13 C14 C15 C16 0.8(4)
C14 C15 C16 C11 0.6(4)
C14 C15 C16 O6 -174.8(2)
C12 C11 C16 C15 -1.1(3)
C10 C11 C16 C15 178.0(2)
C12 C11 C16 O6 174.1(2)
C10 C11 C16 O6 -6.7(3)
C17 O6 C16 C15 -98.5(2)
C17 O6 C16 C11 86.1(3)
C16 O6 C17 O7 4.3(3)
C16 O6 C17 C18 -175.4(2)
